data_7119920
loop_
_publ_author_name
'Abbenseth, Josh'
'Diefenbach, Martin'
'Bete, Sarah C.'
'W\"urtele, Christian'
'Volkmann, Christian'
'Demeshko, Serhiy'
'Holthausen, Max C.'
'Schneider, Sven'

_publ_section_title
;
 A Square-Planar Osmium(II) Complex
;
_journal_name_full 'Chem. Commun.'
_journal_paper_doi 10.1039/C7CC01569K
_journal_year 2017
_chemical_formula_sum 'C20 H40 Cl N Os P2'
_chemical_formula_weight 582.12
_chemical_name_common JA-ii-32
_space_group_crystal_system monoclinic
_space_group_IT_number 13
_space_group_name_Hall '-P 2yc'
_space_group_name_H-M_alt 'P 1 2/c 1'
_symmetry_space_group_name_Hall '-P 2yc'
_symmetry_space_group_name_H-M 'P 1 2/c 1'
_atom_sites_solution_hydrogens geom
_audit_update_record
;
2017-02-27 deposited with the CCDC.
2017-04-06 downloaded from the CCDC.
;
_cell_angle_alpha 90
_cell_angle_beta 113.000(2)
_cell_angle_gamma 90
_cell_formula_units_Z 2
_cell_length_a 11.4519(6)
_cell_length_b 8.5831(4)
_cell_length_c 13.3683(6)
_cell_measurement_reflns_used 9996
_cell_measurement_temperature 112.(2)
_cell_measurement_theta_max 28.3279
_cell_measurement_theta_min 2.8935
_cell_volume 1209.55(10)
_computing_cell_refinement 'SAINT V8.34A (Bruker AXS Inc., 2013)'
_computing_data_collection 'Bruker Instrument Service v4.2.3'
_computing_data_reduction 'SAINT V8.34A (Bruker AXS Inc., 2013)'
_computing_structure_refinement 'SHELXL-2014/6 (Sheldrick, 2014)'
_computing_structure_solution 'SHELXT-2014 (Sheldrick, 2014)'
_diffrn_ambient_temperature 112.(2)
_diffrn_detector_area_resol_mean 10.4167
_diffrn_measured_fraction_theta_full 0.997
_diffrn_measured_fraction_theta_max 0.997
_diffrn_measurement_device_type 'Bruker D8 Venture CMOS'
_diffrn_measurement_method 'omega and phi scans'
_diffrn_radiation_monochromator 'multilayer optics'
_diffrn_radiation_type MoK\a
_diffrn_radiation_wavelength 0.71073
_diffrn_reflns_av_R_equivalents 0.0469
_diffrn_reflns_av_unetI/netI 0.0197
_diffrn_reflns_limit_h_max 15
_diffrn_reflns_limit_h_min -15
_diffrn_reflns_limit_k_max 11
_diffrn_reflns_limit_k_min -10
_diffrn_reflns_limit_l_max 17
_diffrn_reflns_limit_l_min -17
_diffrn_reflns_number 36752
_diffrn_reflns_theta_full 28.37
_diffrn_reflns_theta_max 28.37
_diffrn_reflns_theta_min 2.37
_diffrn_source 'microfucus sealed tube'
_diffrn_source_type 'INCOATEC microfocus sealed tube'
_exptl_absorpt_coefficient_mu 5.518
_exptl_absorpt_correction_T_max 0.75
_exptl_absorpt_correction_T_min 0.63
_exptl_absorpt_correction_type multi-scan
_exptl_absorpt_process_details 'SADABS V2014/4 (Bruker AXS Inc.)'
_exptl_crystal_colour 'clear intense brown'
_exptl_crystal_density_diffrn 1.598
_exptl_crystal_density_method 'not measured'
_exptl_crystal_description block
_exptl_crystal_F_000 580
_exptl_crystal_size_max 0.187
_exptl_crystal_size_mid 0.157
_exptl_crystal_size_min 0.072
_refine_diff_density_max 0.484
_refine_diff_density_min -0.634
_refine_ls_extinction_method none
_refine_ls_goodness_of_fit_ref 1.122
_refine_ls_hydrogen_treatment constr
_refine_ls_matrix_type full
_refine_ls_number_parameters 121
_refine_ls_number_reflns 3027
_refine_ls_number_restraints 0
_refine_ls_restrained_S_all 1.122
_refine_ls_R_factor_all 0.0269
_refine_ls_R_factor_gt 0.0161
_refine_ls_shift/su_max 0.001
_refine_ls_shift/su_mean 0.000
_refine_ls_structure_factor_coef Fsqd
_refine_ls_weighting_details 'w=1/[\s^2^(Fo^2^)+(0.0130P)^2^+0.3856P] where P=(Fo^2^+2Fc^2^)/3'
_refine_ls_weighting_scheme calc
_refine_ls_wR_factor_gt 0.0301
_refine_ls_wR_factor_ref 0.0329
_reflns_number_gt 2473
_reflns_number_total 3027
_reflns_threshold_expression 'I > 2\s(I)'
_cod_data_source_file c7cc01569k2.cif
_cod_data_source_block I
_cod_database_code 7119920

loop_
_space_group_symop_operation_xyz
'x, y, z'
'-x, y, -z+1/2'
'-x, -y, -z'
'x, -y, z-1/2'

loop_
_atom_site_type_symbol
_atom_site_label
_atom_site_fract_x
_atom_site_fract_y
_atom_site_fract_z
_atom_site_U_iso_or_equiv
_atom_site_adp_type
_atom_site_calc_flag
_atom_site_refinement_flags_adp
_atom_site_refinement_flags_occupancy
_atom_site_refinement_flags_posn
_atom_site_occupancy
C C1 0.60261(19) 0.5681(2) 0.32316(16) 0.0153(4) Uani d . . . 1
H H1 0.5997 0.6787 0.3211 0.018 Uiso calc U . R 1
C C2 0.7041(2) 0.4972(2) 0.39553(17) 0.0171(4) Uani d . . . 1
H H2 0.7745 0.5532 0.4451 0.021 Uiso calc U . R 1
C C3 0.8365(2) 0.2270(3) 0.35992(18) 0.0213(5) Uani d . . . 1
C C4 0.8013(2) 0.2810(3) 0.2417(2) 0.0314(6) Uani d . . . 1
H H4A 0.8695 0.2528 0.2181 0.047 Uiso calc U . R 1
H H4B 0.7896 0.3943 0.2374 0.047 Uiso calc U . R 1
H H4C 0.7223 0.2302 0.1944 0.047 Uiso calc U . R 1
C C5 0.8500(2) 0.0502(3) 0.3640(2) 0.0287(6) Uani d . . . 1
H H5A 0.7676 0.0026 0.3218 0.043 Uiso calc U . R 1
H H5B 0.8797 0.015 0.4396 0.043 Uiso calc U . R 1
H H5C 0.9114 0.0194 0.3332 0.043 Uiso calc U . R 1
C C6 0.9620(2) 0.3034(3) 0.4308(2) 0.0342(6) Uani d . . . 1
H H6A 1.0289 0.2679 0.4077 0.051 Uiso calc U . R 1
H H6B 0.984 0.2744 0.5069 0.051 Uiso calc U . R 1
H H6C 0.9537 0.4168 0.4233 0.051 Uiso calc U . R 1
C C7 0.7139(2) 0.2287(2) 0.53226(17) 0.0200(5) Uani d . . . 1
C C8 0.6973(3) 0.0526(3) 0.5380(2) 0.0369(7) Uani d . . . 1
H H8A 0.6233 0.0186 0.4747 0.055 Uiso calc U . R 1
H H8B 0.6847 0.027 0.6046 0.055 Uiso calc U . R 1
H H8C 0.7733 -0.0005 0.5386 0.055 Uiso calc U . R 1
C C9 0.6028(3) 0.3085(3) 0.5479(2) 0.0333(6) Uani d . . . 1
H H9A 0.6122 0.4217 0.5457 0.05 Uiso calc U . R 1
H H9B 0.602 0.2782 0.6183 0.05 Uiso calc U . R 1
H H9C 0.5231 0.2765 0.4896 0.05 Uiso calc U . R 1
C C10 0.8374(2) 0.2803(3) 0.62342(19) 0.0344(6) Uani d . . . 1
H H10A 0.9081 0.2192 0.6202 0.052 Uiso calc U . R 1
H H10B 0.8314 0.2636 0.6938 0.052 Uiso calc U . R 1
H H10C 0.8518 0.3911 0.6148 0.052 Uiso calc U . R 1
N N1 0.5 0.4833(3) 0.25 0.0111(5) Uani d T P S 1
P P1 0.69774(5) 0.28747(6) 0.39238(4) 0.01267(11) Uani d . . . 1
Cl Cl1 0.5 -0.02165(8) 0.25 0.02368(19) Uani d T P S 1
Os Os1 0.5 0.25263(2) 0.25 0.01025(4) Uani d T P S 1

loop_
_atom_site_aniso_label
_atom_site_aniso_U_11
_atom_site_aniso_U_22
_atom_site_aniso_U_33
_atom_site_aniso_U_12
_atom_site_aniso_U_13
_atom_site_aniso_U_23
C1 0.0192(11) 0.0103(9) 0.0162(11) -0.0035(8) 0.0068(9) -0.0030(8)
C2 0.0184(11) 0.0130(10) 0.0173(11) -0.0028(8) 0.0040(9) -0.0039(8)
C3 0.0150(10) 0.0262(13) 0.0239(11) 0.0000(9) 0.0089(8) -0.0067(10)
C4 0.0327(13) 0.0407(17) 0.0275(13) 0.0020(11) 0.0191(11) -0.0028(11)
C5 0.0190(12) 0.0266(13) 0.0382(15) 0.0069(10) 0.0087(11) -0.0079(11)
C6 0.0181(12) 0.0454(15) 0.0399(15) -0.0086(11) 0.0121(11) -0.0181(13)
C7 0.0245(11) 0.0214(12) 0.0133(9) 0.0058(9) 0.0063(8) 0.0037(9)
C8 0.0612(19) 0.0257(14) 0.0247(14) 0.0018(13) 0.0178(13) 0.0078(11)
C9 0.0340(15) 0.0469(15) 0.0253(13) 0.0101(12) 0.0183(12) 0.0080(12)
C10 0.0301(13) 0.0498(18) 0.0156(11) 0.0012(12) 0.0005(10) 0.0002(11)
N1 0.0134(13) 0.0105(11) 0.0089(12) 0 0.0037(10) 0
P1 0.0121(2) 0.0124(3) 0.0122(2) 0.00087(19) 0.00326(19) -0.00044(18)
Cl1 0.0211(4) 0.0080(3) 0.0335(5) 0 0.0015(4) 0
Os1 0.01163(5) 0.00710(5) 0.01096(5) 0 0.00326(4) 0

loop_
_atom_type_symbol
_atom_type_description
_atom_type_scat_dispersion_real
_atom_type_scat_dispersion_imag
_atom_type_scat_source
C C 0.0033 0.0016 'International Tables Vol C Tables 4.2.6.8 and 6.1.1.4'
H H 0.0000 0.0000 'International Tables Vol C Tables 4.2.6.8 and 6.1.1.4'
N N 0.0061 0.0033 'International Tables Vol C Tables 4.2.6.8 and 6.1.1.4'
P P 0.1023 0.0942 'International Tables Vol C Tables 4.2.6.8 and 6.1.1.4'
Cl Cl 0.1484 0.1585 'International Tables Vol C Tables 4.2.6.8 and 6.1.1.4'
Os Os -1.2165 7.6030 'International Tables Vol C Tables 4.2.6.8 and 6.1.1.4'

loop_
_geom_angle_atom_site_label_1
_geom_angle_atom_site_label_2
_geom_angle_atom_site_label_3
_geom_angle_site_symmetry_1
_geom_angle_site_symmetry_3
_geom_angle
C2 C1 N1 . . 121.60(19)
C1 C2 P1 . . 115.04(16)
C5 C3 C6 . . 110.3(2)
C5 C3 C4 . . 108.57(19)
C6 C3 C4 . . 108.2(2)
C5 C3 P1 . . 110.53(16)
C6 C3 P1 . . 114.49(16)
C4 C3 P1 . . 104.33(15)
C10 C7 C9 . . 108.8(2)
C10 C7 C8 . . 109.9(2)
C9 C7 C8 . . 108.0(2)
C10 C7 P1 . . 114.67(16)
C9 C7 P1 . . 104.65(15)
C8 C7 P1 . . 110.51(15)
C1 N1 C1 . 2_655 117.5(2)
C1 N1 Os1 . . 121.25(12)
C1 N1 Os1 2_655 . 121.25(12)
C2 P1 C7 . . 104.95(10)
C2 P1 C3 . . 104.59(10)
C7 P1 C3 . . 113.19(10)
C2 P1 Os1 . . 99.45(7)
C7 P1 Os1 . . 117.65(7)
C3 P1 Os1 . . 114.48(7)
N1 Os1 P1 . . 82.656(13)
N1 Os1 P1 . 2_655 82.656(13)
P1 Os1 P1 . 2_655 165.31(3)
N1 Os1 Cl1 . . 180.0
P1 Os1 Cl1 . . 97.344(13)
P1 Os1 Cl1 2_655 . 97.344(13)

loop_
_geom_bond_atom_site_label_1
_geom_bond_atom_site_label_2
_geom_bond_site_symmetry_2
_geom_bond_distance
C1 C2 . 1.333(3)
C1 N1 . 1.403(2)
C2 P1 . 1.802(2)
C3 C5 . 1.524(3)
C3 C6 . 1.526(3)
C3 C4 . 1.542(3)
C3 P1 . 1.877(2)
C7 C10 . 1.528(3)
C7 C9 . 1.528(3)
C7 C8 . 1.529(3)
C7 P1 . 1.875(2)
N1 C1 2_655 1.403(2)
N1 Os1 . 1.980(2)
P1 Os1 . 2.3392(5)
Cl1 Os1 . 2.3542(7)
Os1 P1 2_655 2.3392(5)

loop_
_geom_torsion_atom_site_label_1
_geom_torsion_atom_site_label_2
_geom_torsion_atom_site_label_3
_geom_torsion_atom_site_label_4
_geom_torsion_site_symmetry_4
_geom_torsion
N1 C1 C2 P1 . -0.6(3)
C2 C1 N1 C1 2_655 180.0(2)
C2 C1 N1 Os1 . 0.0(2)
C1 C2 P1 C7 . -121.35(17)
C1 C2 P1 C3 . 119.26(18)
C1 C2 P1 Os1 . 0.74(18)
C10 C7 P1 C2 . -60.52(18)
C9 C7 P1 C2 . 58.56(18)
C8 C7 P1 C2 . 174.58(18)
C10 C7 P1 C3 . 52.93(19)
C9 C7 P1 C3 . 172.02(16)
C8 C7 P1 C3 . -72.0(2)
C10 C7 P1 Os1 . -169.89(14)
C9 C7 P1 Os1 . -50.81(18)
C8 C7 P1 Os1 . 65.21(18)
C5 C3 P1 C2 . 175.19(16)
C6 C3 P1 C2 . 49.9(2)
C4 C3 P1 C2 . -68.28(16)
C5 C3 P1 C7 . 61.52(18)
C6 C3 P1 C7 . -63.8(2)
C4 C3 P1 C7 . 178.05(14)
C5 C3 P1 Os1 . -77.06(17)
C6 C3 P1 Os1 . 157.60(16)
C4 C3 P1 Os1 . 39.47(16)
